data_7033886
loop_
_publ_author_name
'So, Yat-Ming'
'Chiu, Wai-Hang'
'Cheung, Wai-Man'
'Ng, Ho-Yuen'
'Lee, Hung Kay'
'Sung, Herman H.-Y.'
'Williams, Ian D.'
'Leung, Wa-Hung'

_publ_section_title
;
 Heterobimetallic rhenium nitrido complexes containing the Kl\"aui
 tripodal ligand [Co(\h(5)-C5H5){P(O)(OEt)2}3](.).
;
_journal_issue 12
_journal_name_full 'Dalton transactions (Cambridge, England : 2003)'
_journal_page_first 5479
_journal_page_last 5487
_journal_paper_doi 10.1039/c5dt00093a
_journal_volume 44
_journal_year 2015
_chemical_absolute_configuration ad
_chemical_formula_moiety 'C43 H62 Cl2 Co Ir N O9 P4 Re, F6 P, C H2 Cl2'
_chemical_formula_sum 'C44 H64 Cl4 Co F6 Ir N O9 P5 Re'
_chemical_formula_weight 1598.94
_chemical_name_systematic
;
 ? 
;
_space_group_IT_number 33
_space_group_name_Hall 'P 2c -2n'
_symmetry_cell_setting orthorhombic
_symmetry_space_group_name_Hall 'P 2c -2n'
_symmetry_space_group_name_H-M 'P n a 21'
_atom_sites_solution_hydrogens geom
_atom_sites_solution_primary direct
_atom_sites_solution_secondary difmap
_audit_creation_date 2011-11-25
_audit_creation_method
;
  Olex2 1.1-beta
  (compiled Nov  1 2011 20:42:30, GUI svn.r3906)
;
_audit_update_record
;
2014-06-25 deposited with the CCDC.
2015-02-03 downloaded from the CCDC.
;
_cell_angle_alpha 90.00
_cell_angle_beta 90.00
_cell_angle_gamma 90.00
_cell_formula_units_Z 4
_cell_length_a 16.2567(2)
_cell_length_b 15.5814(2)
_cell_length_c 22.6734(3)
_cell_measurement_reflns_used 15181
_cell_measurement_temperature 173.00(14)
_cell_measurement_theta_max 28.3020
_cell_measurement_theta_min 2.9896
_cell_volume 5743.22(13)
_computing_cell_refinement
;
CrysAlisPro, Agilent Technologies,
Version 1.171.35.19 (release 27-10-2011 CrysAlis171 .NET)
(compiled Oct 27 2011,15:02:11)
;
_computing_data_collection
;
CrysAlisPro, Agilent Technologies,
Version 1.171.35.19 (release 27-10-2011 CrysAlis171 .NET)
(compiled Oct 27 2011,15:02:11)
;
_computing_data_reduction
;
CrysAlisPro, Agilent Technologies,
Version 1.171.35.19 (release 27-10-2011 CrysAlis171 .NET)
(compiled Oct 27 2011,15:02:11)
;
_computing_molecular_graphics
;
O. V. Dolomanov, L. J. Bourhis, R. J. Gildea, J. A. K. Howard and H. Puschmann,
OLEX2: a complete structure solution, refinement and analysis program.
J. Appl. Cryst. (2009). 42, 339-341.
;
_computing_publication_material
;
O. V. Dolomanov, L. J. Bourhis, R. J. Gildea, J. A. K. Howard and H. Puschmann,
OLEX2: a complete structure solution, refinement and analysis program.
J. Appl. Cryst. (2009). 42, 339-341.
;
_computing_structure_refinement
;
XL, G.M. Sheldrick, Acta Cryst.
(2008). A64, 112-122
;
_computing_structure_solution
;
XS, G.M. Sheldrick, Acta Cryst.
(2008). A64, 112-122
;
_diffrn_ambient_temperature 173.00(14)
_diffrn_detector_area_resol_mean 15.9578
_diffrn_measured_fraction_theta_full 0.995
_diffrn_measured_fraction_theta_max 0.996
_diffrn_measurement_details
;
  1 omega  -86.00   14.80   0.8000    8.0000
omega____ theta____ kappa____ phi______ frames
    -      -25.1205  -77.0000 -150.0000 126

  2 omega -106.00   35.60   0.8000    8.0000
omega____ theta____ kappa____ phi______ frames
    -      -25.1205    0.0000 -150.0000 177

  3 omega  -45.00   49.40   0.8000    8.0000
omega____ theta____ kappa____ phi______ frames
    -      -25.1205   57.0000    0.0000 118

  4 omega  -74.00    5.20   0.8000    8.0000
omega____ theta____ kappa____ phi______ frames
    -      -25.1205   93.0000  100.0000 99
;
_diffrn_measurement_device 'kappa diffractometer'
_diffrn_measurement_device_type 'Xcalibur, Sapphire3, Gemini ultra'
_diffrn_measurement_method '\w scans'
_diffrn_orient_matrix_UB_11 0.0245079000
_diffrn_orient_matrix_UB_12 0.0352834000
_diffrn_orient_matrix_UB_13 -0.0074645000
_diffrn_orient_matrix_UB_21 -0.0177295000
_diffrn_orient_matrix_UB_22 0.0213287000
_diffrn_orient_matrix_UB_23 0.0244097000
_diffrn_orient_matrix_UB_31 0.0339945000
_diffrn_orient_matrix_UB_32 -0.0142897000
_diffrn_orient_matrix_UB_33 0.0181027000
_diffrn_radiation_monochromator mirror
_diffrn_radiation_probe x-ray
_diffrn_radiation_type MoK\a
_diffrn_radiation_wavelength 0.7107
_diffrn_reflns_av_R_equivalents 0.0330
_diffrn_reflns_av_unetI/netI 0.0382
_diffrn_reflns_limit_h_max 20
_diffrn_reflns_limit_h_min -17
_diffrn_reflns_limit_k_max 19
_diffrn_reflns_limit_k_min -18
_diffrn_reflns_limit_l_max 18
_diffrn_reflns_limit_l_min -27
_diffrn_reflns_number 33721
_diffrn_reflns_theta_full 25.00
_diffrn_reflns_theta_max 26.00
_diffrn_reflns_theta_min 3.00
_diffrn_source 'sealed X-ray tube'
_diffrn_source_current 40
_diffrn_source_power 2.0
_diffrn_source_target Mo
_diffrn_source_voltage 50
_exptl_absorpt_coefficient_mu 5.094
_exptl_absorpt_correction_T_max 1.00000
_exptl_absorpt_correction_T_min 0.29830
_exptl_absorpt_correction_type multi-scan
_exptl_absorpt_process_details
;
CrysAlisPro, Agilent Technologies,
Version 1.171.35.19 (release 27-10-2011 CrysAlis171 .NET)
(compiled Oct 27 2011,15:02:11)
Empirical absorption correction using spherical harmonics,
 implemented in SCALE3 ABSPACK scaling algorithm.
;
_exptl_crystal_colour red
_exptl_crystal_density_diffrn 1.849
_exptl_crystal_density_method 'not measured'
_exptl_crystal_description block
_exptl_crystal_F_000 3132
_exptl_crystal_size_max 0.4
_exptl_crystal_size_mid 0.2
_exptl_crystal_size_min 0.17
_refine_diff_density_max 1.364
_refine_diff_density_min -0.736
_refine_diff_density_rms 0.090
_refine_ls_abs_structure_details 'Flack H D (1983), Acta Cryst. A39, 876-881'
_refine_ls_abs_structure_Flack 0.007(4)
_refine_ls_extinction_method none
_refine_ls_goodness_of_fit_ref 1.014
_refine_ls_hydrogen_treatment constr
_refine_ls_matrix_type full
_refine_ls_number_parameters 663
_refine_ls_number_reflns 9919
_refine_ls_number_restraints 75
_refine_ls_restrained_S_all 1.021
_refine_ls_R_factor_all 0.0301
_refine_ls_R_factor_gt 0.0279
_refine_ls_shift/su_max 0.002
_refine_ls_shift/su_mean 0.000
_refine_ls_structure_factor_coef Fsqd
_refine_ls_weighting_details 'calc w=1/[\s^2^(Fo^2^)+(0.0290P)^2^+0.0000P] where P=(Fo^2^+2Fc^2^)/3'
_refine_ls_weighting_scheme calc
_refine_ls_wR_factor_gt 0.0572
_refine_ls_wR_factor_ref 0.0581
_reflns_number_gt 9466
_reflns_number_total 9919
_reflns_threshold_expression >2sigma(I)
_cod_data_source_file c5dt00093a1.cif
_cod_data_source_block vin50
_cod_depositor_comments
;
The following automatic conversions were performed:

'_symmetry_cell_setting' value 'Orthorhombic' changed to
'orthorhombic' according to
/usr/data/users/saulius/crontab/automatic-downloads/rss-feeds/RSC/lib/dictionaries/cif_core.dic
dictionary named 'cif_core.dic' version 2.4.2 from 2011-04-26.

Automatic conversion script
Id: cif_fix_values 3008 2015-01-20 13:52:24Z robertas 

 Adding full bibliography for 7033885--7033890.cif.
;
_cod_original_sg_symbol_H-M Pna2(1)
_cod_database_code 7033886
_reflns_odcompleteness_completeness 99.68
_reflns_odcompleteness_iscentric 1
_reflns_odcompleteness_theta 26.32

loop_
_space_group_symop_id
_space_group_symop_operation_xyz
1 'x, y, z'
2 '-x, -y, z+1/2'
3 '-x+1/2, y+1/2, z+1/2'
4 'x+1/2, -y+1/2, z'

loop_
_atom_site_label
_atom_site_type_symbol
_atom_site_fract_x
_atom_site_fract_y
_atom_site_fract_z
_atom_site_U_iso_or_equiv
_atom_site_adp_type
_atom_site_occupancy
_atom_site_symmetry_multiplicity
_atom_site_calc_flag
_atom_site_refinement_flags
_atom_site_disorder_assembly
_atom_site_disorder_group
Re1 Re 0.117097(11) 0.577521(13) 0.221057(10) 0.01992(5) Uani 1 1 d . . .
Co3 Co 0.19869(5) 0.44493(5) 0.08037(3) 0.02750(17) Uani 1 1 d . . .
Ir1 Ir 0.206791(13) 0.770160(14) 0.279134(11) 0.03221(6) Uani 1 1 d . . .
Cl1 Cl -0.01723(7) 0.62643(9) 0.21657(7) 0.0327(3) Uani 1 1 d . . .
Cl2 Cl 0.32068(11) 0.70390(12) 0.32295(9) 0.0578(5) Uani 1 1 d . . .
P1 P 0.13844(9) 0.56759(10) 0.07690(6) 0.0257(3) Uani 1 1 d . . .
P2 P 0.10865(8) 0.39612(10) 0.14060(6) 0.0274(3) Uani 1 1 d . . .
P3 P 0.27127(8) 0.48758(10) 0.15462(6) 0.0268(3) Uani 1 1 d . . .
P4 P 0.08492(8) 0.52240(9) 0.32118(6) 0.0228(3) Uani 1 1 d . . .
O1 O 0.1771(3) 0.6345(3) 0.03242(17) 0.0400(10) Uani 1 1 d . . .
O2 O 0.0495(2) 0.5562(3) 0.05002(18) 0.0342(9) Uani 1 1 d . . .
O3 O 0.0330(2) 0.3473(3) 0.1113(2) 0.0471(12) Uani 1 1 d . . .
O4 O 0.1505(2) 0.3200(3) 0.17562(17) 0.0367(10) Uani 1 1 d . . .
O5 O 0.3383(3) 0.4200(3) 0.17429(18) 0.0444(11) Uani 1 1 d . . .
O6 O 0.3253(2) 0.5646(3) 0.13328(16) 0.0345(10) Uani 1 1 d . B .
O7 O 0.1317(2) 0.6161(2) 0.13584(15) 0.0273(8) Uani 1 1 d . . .
O8 O 0.0713(2) 0.4604(2) 0.18362(15) 0.0230(8) Uani 1 1 d . . .
O9 O 0.2249(2) 0.5126(2) 0.21133(16) 0.0245(8) Uani 1 1 d . . .
N1 N 0.1593(3) 0.6668(3) 0.25277(19) 0.0287(10) Uani 1 1 d . . .
C1 C 0.1805(4) 0.4139(5) -0.0080(3) 0.0497(19) Uani 1 1 d . . .
H1 H 0.1356 0.4324 -0.0315 0.060 Uiso 1 1 calc R . .
C2 C 0.1817(5) 0.3420(5) 0.0249(3) 0.058(2) Uani 1 1 d . . .
H2 H 0.1382 0.3016 0.0286 0.069 Uiso 1 1 calc R . .
C3 C 0.2592(6) 0.3372(6) 0.0531(3) 0.071(3) Uani 1 1 d . . .
H3 H 0.2778 0.2931 0.0788 0.085 Uiso 1 1 calc R . .
C4 C 0.3037(5) 0.4113(7) 0.0353(4) 0.065(3) Uani 1 1 d . . .
H4 H 0.3578 0.4262 0.0474 0.079 Uiso 1 1 calc R . .
C5 C 0.2556(5) 0.4571(5) -0.0022(3) 0.0530(19) Uani 1 1 d . . .
H5 H 0.2702 0.5093 -0.0211 0.064 Uiso 1 1 calc R . .
C11 C 0.2308(4) 0.7056(5) 0.0492(3) 0.0515(19) Uani 1 1 d D . .
H11A H 0.2772 0.7100 0.0211 0.062 Uiso 1 1 calc R . .
H11B H 0.2535 0.6955 0.0891 0.062 Uiso 1 1 calc R . .
C12 C 0.1821(6) 0.7869(5) 0.0487(4) 0.071(2) Uani 1 1 d D . .
H12A H 0.1601 0.7967 0.0090 0.106 Uiso 1 1 calc R . .
H12B H 0.2177 0.8350 0.0599 0.106 Uiso 1 1 calc R . .
H12C H 0.1366 0.7823 0.0768 0.106 Uiso 1 1 calc R . .
C13 C -0.0045(4) 0.6324(4) 0.0425(3) 0.0399(15) Uani 1 1 d D . .
H13A H 0.0022 0.6720 0.0763 0.048 Uiso 1 1 calc R . .
H13B H 0.0103 0.6635 0.0059 0.048 Uiso 1 1 calc R . .
C14 C -0.0909(4) 0.6020(6) 0.0391(4) 0.066(2) Uani 1 1 d D . .
H14A H -0.0961 0.5600 0.0071 0.099 Uiso 1 1 calc R . .
H14B H -0.1273 0.6508 0.0313 0.099 Uiso 1 1 calc R . .
H14C H -0.1063 0.5751 0.0765 0.099 Uiso 1 1 calc R . .
C15 C -0.0423(4) 0.3877(6) 0.0957(4) 0.067(2) Uani 1 1 d D . .
H15A H -0.0469 0.3919 0.0523 0.081 Uiso 1 1 calc R . .
H15B H -0.0440 0.4465 0.1122 0.081 Uiso 1 1 calc R . .
C16 C -0.1105(5) 0.3372(8) 0.1192(4) 0.099(4) Uani 1 1 d D . .
H16A H -0.1625 0.3593 0.1034 0.148 Uiso 1 1 calc R . .
H16B H -0.1111 0.3415 0.1623 0.148 Uiso 1 1 calc R . .
H16C H -0.1038 0.2771 0.1076 0.148 Uiso 1 1 calc R . .
C17 C 0.1062(4) 0.2767(4) 0.2216(4) 0.062(2) Uani 1 1 d D . .
H17A H 0.0509 0.2602 0.2072 0.074 Uiso 1 1 calc R . .
H17B H 0.0992 0.3157 0.2557 0.074 Uiso 1 1 calc R . .
C18 C 0.1525(5) 0.1985(5) 0.2402(4) 0.075(3) Uani 1 1 d D . .
H18A H 0.1588 0.1600 0.2063 0.112 Uiso 1 1 calc R . .
H18B H 0.1222 0.1690 0.2715 0.112 Uiso 1 1 calc R . .
H18C H 0.2069 0.2153 0.2548 0.112 Uiso 1 1 calc R . .
C19 C 0.3356(4) 0.3636(5) 0.2234(4) 0.0522(17) Uani 1 1 d D . .
H19A H 0.3146 0.3069 0.2108 0.063 Uiso 1 1 calc R . .
H19B H 0.2977 0.3869 0.2537 0.063 Uiso 1 1 calc R . .
C20 C 0.4186(5) 0.3538(8) 0.2488(4) 0.089(3) Uani 1 1 d D . .
H20A H 0.4567 0.3342 0.2182 0.134 Uiso 1 1 calc R . .
H20B H 0.4169 0.3116 0.2808 0.134 Uiso 1 1 calc R . .
H20C H 0.4373 0.4092 0.2643 0.134 Uiso 1 1 calc R . .
C21 C 0.3836(5) 0.6072(6) 0.1725(3) 0.065(2) Uani 1 1 d D . .
H21A H 0.4125 0.5640 0.1969 0.078 Uiso 0.50 1 calc PR A 1
H21B H 0.3540 0.6469 0.1991 0.078 Uiso 0.50 1 calc PR A 1
H21C H 0.3569 0.6177 0.2111 0.078 Uiso 0.50 1 calc PR A 2
H21D H 0.4313 0.5689 0.1792 0.078 Uiso 0.50 1 calc PR A 2
C22 C 0.4448(10) 0.6563(12) 0.1356(8) 0.071(5) Uiso 0.50 1 d PD B 1
H22A H 0.4848 0.6164 0.1186 0.107 Uiso 0.50 1 calc PR B 1
H22B H 0.4734 0.6983 0.1604 0.107 Uiso 0.50 1 calc PR B 1
H22C H 0.4158 0.6863 0.1037 0.107 Uiso 0.50 1 calc PR B 1
C22A C 0.4120(10) 0.6875(9) 0.1486(7) 0.055(4) Uiso 0.50 1 d PD B 2
H22D H 0.4227 0.6809 0.1063 0.083 Uiso 0.50 1 calc PR B 2
H22E H 0.4628 0.7047 0.1686 0.083 Uiso 0.50 1 calc PR B 2
H22F H 0.3699 0.7316 0.1546 0.083 Uiso 0.50 1 calc PR B 2
C31 C 0.0921(4) 0.8340(4) 0.2704(3) 0.0475(16) Uani 1 1 d D E .
H31 H 0.0415 0.7976 0.2724 0.057 Uiso 0.50 1 calc PR C 1
H31A H 0.0456 0.7921 0.2693 0.057 Uiso 0.50 1 calc PR C 2
C32 C 0.1336(4) 0.8355(4) 0.2175(4) 0.0521(17) Uani 1 1 d D E .
H32 H 0.1090 0.7974 0.1867 0.063 Uiso 1 1 calc R . .
C33 C 0.1763(6) 0.9143(5) 0.1927(4) 0.085(3) Uani 1 1 d D . .
H33A H 0.1744 0.9103 0.1492 0.102 Uiso 0.50 1 calc PR D 1
H33B H 0.1433 0.9651 0.2041 0.102 Uiso 0.50 1 calc PR D 1
H33C H 0.1348 0.9591 0.1843 0.102 Uiso 0.50 1 calc PR D 2
H33D H 0.2035 0.8991 0.1551 0.102 Uiso 0.50 1 calc PR D 2
C34 C 0.2589(8) 0.9304(10) 0.2092(7) 0.049(4) Uiso 0.50 1 d PD E 1
H34A H 0.2676 0.9931 0.2128 0.058 Uiso 0.50 1 calc PR E 1
H34B H 0.2962 0.9086 0.1781 0.058 Uiso 0.50 1 calc PR E 1
C34A C 0.2405(10) 0.9502(11) 0.2356(7) 0.068(5) Uiso 0.50 1 d PD E 2
H34C H 0.2882 0.9695 0.2120 0.081 Uiso 0.50 1 calc PR E 2
H34D H 0.2166 1.0019 0.2543 0.081 Uiso 0.50 1 calc PR E 2
C35 C 0.2785(10) 0.8890(11) 0.2651(8) 0.042(5) Uiso 0.50 1 d P E 1
H35 H 0.3389 0.8809 0.2713 0.050 Uiso 0.50 1 calc PR E 1
C35A C 0.2732(11) 0.8933(11) 0.2846(8) 0.043(5) Uiso 0.50 1 d PD E 2
H35A H 0.3344 0.8876 0.2854 0.051 Uiso 0.50 1 calc PR E 2
C36 C 0.2357(8) 0.8992(9) 0.3167(7) 0.035(3) Uiso 0.50 1 d P E 1
H36 H 0.2709 0.8972 0.3528 0.042 Uiso 0.50 1 calc PR E 1
C36A C 0.2367(8) 0.8808(10) 0.3370(7) 0.043(4) Uiso 0.50 1 d PD E 2
H36A H 0.2743 0.8684 0.3708 0.052 Uiso 0.50 1 calc PR E 2
C37 C 0.1584(8) 0.9547(9) 0.3235(7) 0.044(3) Uiso 0.50 1 d P E 1
H37A H 0.1504 0.9680 0.3658 0.053 Uiso 0.50 1 calc PR E 1
H37B H 0.1671 1.0097 0.3024 0.053 Uiso 0.50 1 calc PR E 1
C37A C 0.1552(7) 0.9210(11) 0.3527(7) 0.061(4) Uiso 0.50 1 d PD E 2
H37C H 0.1632 0.9839 0.3519 0.073 Uiso 0.50 1 calc PR E 2
H37D H 0.1435 0.9053 0.3942 0.073 Uiso 0.50 1 calc PR E 2
C38 C 0.0899(12) 0.9172(12) 0.3025(9) 0.057(6) Uiso 0.50 1 d P E 1
H38A H 0.0633 0.9592 0.2759 0.068 Uiso 0.50 1 calc PR E 1
H38B H 0.0524 0.9094 0.3365 0.068 Uiso 0.50 1 calc PR E 1
C38A C 0.0783(9) 0.9019(10) 0.3176(6) 0.037(4) Uiso 0.50 1 d PD E 2
H38C H 0.0589 0.9554 0.2986 0.045 Uiso 0.50 1 calc PR E 2
H38D H 0.0347 0.8820 0.3448 0.045 Uiso 0.50 1 calc PR E 2
C41 C 0.0737(4) 0.6098(4) 0.3732(2) 0.0288(12) Uani 1 1 d . . .
C42 C 0.0020(4) 0.6594(4) 0.3718(3) 0.0388(15) Uani 1 1 d . . .
H42 H -0.0408 0.6459 0.3448 0.047 Uiso 1 1 calc R . .
C43 C -0.0060(5) 0.7285(5) 0.4100(3) 0.0487(18) Uani 1 1 d . . .
H43 H -0.0548 0.7621 0.4095 0.058 Uiso 1 1 calc R . .
C44 C 0.0560(5) 0.7485(5) 0.4484(3) 0.056(2) Uani 1 1 d . . .
H44 H 0.0498 0.7957 0.4746 0.068 Uiso 1 1 calc R . .
C45 C 0.1261(5) 0.7018(6) 0.4497(3) 0.060(2) Uani 1 1 d . . .
H45 H 0.1691 0.7174 0.4760 0.072 Uiso 1 1 calc R . .
C46 C 0.1357(4) 0.6315(5) 0.4129(3) 0.0440(18) Uani 1 1 d . . .
H46 H 0.1846 0.5981 0.4147 0.053 Uiso 1 1 calc R . .
C51 C -0.0108(3) 0.4630(4) 0.3306(2) 0.0266(12) Uani 1 1 d . . .
C52 C -0.0387(4) 0.4480(4) 0.3870(3) 0.0391(15) Uani 1 1 d . . .
H52 H -0.0071 0.4667 0.4198 0.047 Uiso 1 1 calc R . .
C53 C -0.1138(4) 0.4051(5) 0.3962(3) 0.0473(18) Uani 1 1 d . . .
H53 H -0.1336 0.3958 0.4351 0.057 Uiso 1 1 calc R . .
C54 C -0.1580(4) 0.3770(4) 0.3487(3) 0.0442(16) Uani 1 1 d . . .
H54 H -0.2084 0.3474 0.3546 0.053 Uiso 1 1 calc R . .
C55 C -0.1298(4) 0.3914(4) 0.2919(3) 0.0400(15) Uani 1 1 d . . .
H55 H -0.1609 0.3714 0.2591 0.048 Uiso 1 1 calc R . .
C56 C -0.0567(3) 0.4346(4) 0.2827(3) 0.0311(12) Uani 1 1 d . . .
H56 H -0.0378 0.4450 0.2436 0.037 Uiso 1 1 calc R . .
C61 C 0.1669(3) 0.4551(4) 0.3485(2) 0.0279(12) Uani 1 1 d . . .
C62 C 0.1535(4) 0.3730(4) 0.3705(3) 0.0385(15) Uani 1 1 d . . .
H62 H 0.0993 0.3504 0.3711 0.046 Uiso 1 1 calc R . .
C63 C 0.2177(5) 0.3239(5) 0.3915(3) 0.055(2) Uani 1 1 d . . .
H63 H 0.2079 0.2677 0.4062 0.066 Uiso 1 1 calc R . .
C64 C 0.2963(5) 0.3571(6) 0.3910(3) 0.056(2) Uani 1 1 d . . .
H64 H 0.3404 0.3235 0.4060 0.068 Uiso 1 1 calc R . .
C65 C 0.3125(4) 0.4393(6) 0.3690(3) 0.053(2) Uani 1 1 d . . .
H65 H 0.3669 0.4618 0.3693 0.063 Uiso 1 1 calc R . .
C66 C 0.2468(3) 0.4877(4) 0.3466(3) 0.0374(15) Uani 1 1 d . . .
H66 H 0.2568 0.5428 0.3301 0.045 Uiso 1 1 calc R . .
P5 P 0.44790(11) 0.62948(14) -0.05959(9) 0.0534(5) Uani 1 1 d D . .
F1 F 0.3583(3) 0.6211(4) -0.0845(3) 0.105(2) Uani 1 1 d D F .
F2 F 0.5363(3) 0.6342(4) -0.0302(3) 0.1000(18) Uani 1 1 d D F .
F3 F 0.4231(9) 0.5474(9) -0.0239(7) 0.115(4) Uiso 0.50 1 d PD F 1
F3A F 0.4225(7) 0.5877(8) 0.0036(5) 0.090(3) Uiso 0.50 1 d PD F 2
F4 F 0.4867(6) 0.5567(7) -0.0984(4) 0.063(2) Uiso 0.50 1 d PD F 1
F4A F 0.4578(9) 0.5262(7) -0.0650(8) 0.122(5) Uiso 0.50 1 d PD F 2
F5 F 0.4764(6) 0.6985(6) -0.1071(4) 0.077(3) Uiso 0.50 1 d PD F 1
F5A F 0.4767(10) 0.6069(12) -0.1239(5) 0.132(5) Uiso 0.50 1 d PD F 2
F6 F 0.4158(9) 0.6937(9) -0.0108(6) 0.114(5) Uiso 0.50 1 d PD F 1
F6A F 0.4165(7) 0.7206(6) -0.0342(5) 0.073(3) Uiso 0.50 1 d PD F 2
C1S C 0.0989(6) 0.0403(8) 0.0278(5) 0.114(4) Uani 1 1 d D . .
Cl11 Cl 0.0630(8) 0.1275(6) 0.0685(6) 0.120(4) Uani 0.50 1 d PD G 1
Cl12 Cl 0.2102(3) 0.0394(5) 0.0320(3) 0.0898(19) Uani 0.50 1 d PD G 1
Cl21 Cl 0.0375(6) 0.0891(7) 0.0802(5) 0.112(3) Uani 0.50 1 d PD G 2
Cl22 Cl 0.1959(9) 0.0746(11) 0.0188(8) 0.094(5) Uiso 0.25 1 d PD G 2
Cl23 Cl 0.1613(11) 0.1043(11) -0.0074(8) 0.143(6) Uiso 0.25 1 d PD G 2

loop_
_atom_site_aniso_label
_atom_site_aniso_U_11
_atom_site_aniso_U_22
_atom_site_aniso_U_33
_atom_site_aniso_U_23
_atom_site_aniso_U_13
_atom_site_aniso_U_12
Re1 0.02069(9) 0.02221(10) 0.01688(9) -0.00261(10) -0.00111(9) 0.00050(8)
Co3 0.0274(4) 0.0326(4) 0.0225(4) -0.0086(3) 0.0025(3) 0.0022(3)
Ir1 0.03480(12) 0.02781(12) 0.03402(12) -0.00929(11) 0.00183(10) -0.00630(9)
Cl1 0.0240(6) 0.0436(8) 0.0305(7) -0.0001(7) -0.0025(6) 0.0081(5)
Cl2 0.0491(10) 0.0505(11) 0.0739(13) -0.0084(10) -0.0244(9) -0.0062(8)
P1 0.0266(7) 0.0312(8) 0.0192(7) -0.0013(6) 0.0005(5) -0.0007(6)
P2 0.0274(8) 0.0270(8) 0.0278(8) -0.0088(6) -0.0003(6) -0.0026(6)
P3 0.0205(7) 0.0338(8) 0.0262(7) -0.0043(6) 0.0003(5) 0.0027(6)
P4 0.0232(7) 0.0273(8) 0.0179(6) -0.0001(6) -0.0021(5) 0.0012(6)
O1 0.052(3) 0.041(3) 0.027(2) 0.0023(19) 0.0078(19) -0.005(2)
O2 0.033(2) 0.035(2) 0.034(2) -0.0015(19) -0.0046(17) 0.0007(18)
O3 0.034(2) 0.053(3) 0.054(3) -0.028(2) -0.0030(19) -0.010(2)
O4 0.038(2) 0.031(2) 0.041(2) 0.0018(19) 0.0082(18) 0.0030(18)
O5 0.035(2) 0.062(3) 0.036(2) 0.000(2) 0.0035(18) 0.017(2)
O6 0.027(2) 0.047(3) 0.029(2) -0.0014(19) -0.0015(16) -0.0075(18)
O7 0.035(2) 0.025(2) 0.0223(19) 0.0018(16) -0.0034(16) 0.0013(17)
O8 0.0218(18) 0.026(2) 0.0209(18) -0.0055(15) 0.0032(14) -0.0028(15)
O9 0.0231(17) 0.029(2) 0.021(2) -0.0031(16) -0.0027(14) 0.0033(15)
N1 0.025(2) 0.039(3) 0.022(2) 0.007(2) -0.0016(17) -0.001(2)
C1 0.051(4) 0.066(5) 0.033(4) -0.023(4) 0.002(3) 0.014(4)
C2 0.069(5) 0.047(5) 0.058(5) -0.042(4) 0.021(4) -0.010(4)
C3 0.118(8) 0.061(6) 0.034(4) -0.006(4) 0.017(5) 0.064(6)
C4 0.037(4) 0.109(8) 0.051(5) -0.046(5) 0.006(3) 0.012(4)
C5 0.068(5) 0.055(5) 0.036(4) -0.019(3) 0.032(4) -0.013(4)
C11 0.030(3) 0.066(5) 0.059(5) 0.031(4) -0.002(3) -0.013(3)
C12 0.089(6) 0.054(5) 0.069(6) -0.002(4) 0.013(5) -0.015(5)
C13 0.042(4) 0.043(4) 0.035(3) 0.001(3) -0.009(3) 0.012(3)
C14 0.033(4) 0.076(6) 0.089(6) 0.023(5) 0.001(4) 0.012(4)
C15 0.043(4) 0.085(6) 0.073(6) 0.006(5) -0.028(4) -0.023(4)
C16 0.056(6) 0.149(12) 0.091(8) -0.016(7) 0.001(5) -0.019(6)
C17 0.055(4) 0.047(5) 0.082(5) 0.032(5) 0.016(4) 0.005(3)
C18 0.074(6) 0.060(6) 0.091(7) 0.034(5) 0.019(5) 0.014(5)
C19 0.045(4) 0.053(4) 0.058(4) 0.007(4) -0.002(4) 0.020(3)
C20 0.053(5) 0.143(10) 0.072(6) 0.009(6) -0.010(4) 0.049(6)
C21 0.063(5) 0.087(6) 0.046(5) -0.003(4) -0.005(4) -0.032(4)
C31 0.048(4) 0.039(4) 0.055(4) -0.009(3) -0.005(3) 0.010(3)
C32 0.070(5) 0.032(3) 0.054(4) -0.002(4) -0.012(4) -0.007(3)
C33 0.161(10) 0.042(5) 0.052(5) 0.011(4) -0.016(6) -0.025(5)
C41 0.036(3) 0.029(3) 0.021(3) 0.000(2) 0.002(2) -0.003(2)
C42 0.031(3) 0.056(5) 0.029(3) -0.005(3) -0.006(2) 0.011(3)
C43 0.059(4) 0.051(5) 0.037(4) -0.019(3) 0.001(3) 0.012(3)
C44 0.073(5) 0.050(5) 0.046(4) -0.028(3) -0.004(4) 0.011(4)
C45 0.059(5) 0.068(6) 0.053(5) -0.032(4) -0.020(4) 0.007(4)
C46 0.032(3) 0.067(5) 0.034(4) -0.018(3) -0.014(3) 0.008(3)
C51 0.026(3) 0.029(3) 0.025(3) -0.001(2) 0.006(2) 0.000(2)
C52 0.043(4) 0.050(4) 0.024(3) 0.005(3) 0.005(3) -0.007(3)
C53 0.052(4) 0.055(5) 0.035(4) 0.009(3) 0.015(3) -0.010(3)
C54 0.039(4) 0.045(4) 0.049(4) 0.005(3) 0.012(3) -0.018(3)
C55 0.033(3) 0.047(4) 0.040(4) -0.002(3) 0.009(3) -0.012(3)
C56 0.025(3) 0.043(3) 0.025(3) -0.003(3) 0.002(2) -0.005(2)
C61 0.033(3) 0.030(3) 0.022(3) -0.004(2) -0.005(2) 0.008(2)
C62 0.048(4) 0.034(4) 0.033(3) 0.003(3) 0.002(3) 0.008(3)
C63 0.067(5) 0.047(5) 0.052(5) 0.013(4) -0.016(4) 0.021(4)
C64 0.061(5) 0.062(5) 0.046(4) -0.005(4) -0.023(4) 0.037(4)
C65 0.035(4) 0.082(6) 0.041(4) -0.013(4) -0.019(3) 0.016(4)
C66 0.031(3) 0.047(4) 0.034(3) -0.007(3) -0.003(3) 0.007(3)
P5 0.0365(10) 0.0579(13) 0.0659(13) -0.0227(10) 0.0085(8) -0.0055(9)
F1 0.058(3) 0.077(4) 0.180(6) -0.058(4) -0.041(3) 0.012(3)
F2 0.063(3) 0.121(5) 0.115(5) -0.001(4) -0.020(3) -0.020(3)
C1S 0.090(8) 0.115(10) 0.138(11) -0.037(8) -0.020(7) -0.001(7)
Cl11 0.138(10) 0.090(7) 0.132(8) -0.020(6) -0.029(6) 0.015(5)
Cl12 0.073(3) 0.093(5) 0.103(5) 0.027(4) -0.007(3) -0.021(3)
Cl21 0.085(6) 0.139(9) 0.113(6) -0.011(7) -0.005(4) 0.031(6)

loop_
_atom_type_symbol
_atom_type_description
_atom_type_scat_dispersion_real
_atom_type_scat_dispersion_imag
_atom_type_scat_source
C C 0.0033 0.0016 'International Tables Vol C Tables 4.2.6.8 and 6.1.1.4'
H H 0.0000 0.0000 'International Tables Vol C Tables 4.2.6.8 and 6.1.1.4'
Cl Cl 0.1484 0.1585 'International Tables Vol C Tables 4.2.6.8 and 6.1.1.4'
Co Co 0.3494 0.9721 'International Tables Vol C Tables 4.2.6.8 and 6.1.1.4'
F F 0.0171 0.0103 'International Tables Vol C Tables 4.2.6.8 and 6.1.1.4'
Ir Ir -1.4442 7.9887 'International Tables Vol C Tables 4.2.6.8 and 6.1.1.4'
N N 0.0061 0.0033 'International Tables Vol C Tables 4.2.6.8 and 6.1.1.4'
O O 0.0106 0.0060 'International Tables Vol C Tables 4.2.6.8 and 6.1.1.4'
P P 0.1023 0.0942 'International Tables Vol C Tables 4.2.6.8 and 6.1.1.4'
Re Re -1.0185 7.2310 'International Tables Vol C Tables 4.2.6.8 and 6.1.1.4'

loop_
_geom_angle_atom_site_label_1
_geom_angle_atom_site_label_2
_geom_angle_atom_site_label_3
_geom_angle
Cl1 Re1 P4 87.44(5)
O7 Re1 Cl1 88.36(11)
O7 Re1 P4 173.56(11)
O7 Re1 O8 85.18(14)
O8 Re1 Cl1 86.27(10)
O8 Re1 P4 89.68(10)
O9 Re1 Cl1 166.17(10)
O9 Re1 P4 96.23(11)
O9 Re1 O7 86.75(15)
O9 Re1 O8 80.43(13)
N1 Re1 Cl1 97.42(16)
N1 Re1 P4 88.95(14)
N1 Re1 O7 96.43(18)
N1 Re1 O8 176.00(18)
N1 Re1 O9 95.99(18)
P1 Co3 P3 90.22(6)
P2 Co3 P1 91.58(6)
P2 Co3 P3 89.18(6)
C1 Co3 P1 96.1(2)
C1 Co3 P2 115.7(2)
C1 Co3 P3 154.0(2)
C1 Co3 C5 39.2(3)
C2 Co3 P1 127.6(3)
C2 Co3 P2 91.2(2)
C2 Co3 P3 142.1(3)
C2 Co3 C1 37.9(3)
C2 Co3 C4 67.0(3)
C2 Co3 C5 65.4(3)
C3 Co3 P1 160.0(2)
C3 Co3 P2 103.3(3)
C3 Co3 P3 103.1(3)
C3 Co3 C1 65.5(3)
C3 Co3 C2 40.3(3)
C3 Co3 C4 40.6(3)
C3 Co3 C5 65.9(3)
C4 Co3 P1 125.9(3)
C4 Co3 P2 142.5(3)
C4 Co3 P3 90.7(2)
C4 Co3 C1 65.2(3)
C4 Co3 C5 38.1(3)
C5 Co3 P1 95.0(2)
C5 Co3 P2 154.6(2)
C5 Co3 P3 115.3(2)
N1 Ir1 Cl2 94.70(14)
N1 Ir1 C31 90.6(2)
N1 Ir1 C32 88.3(2)
N1 Ir1 C35 152.4(5)
N1 Ir1 C35A 164.3(5)
N1 Ir1 C36 167.7(4)
N1 Ir1 C36A 160.3(4)
C31 Ir1 Cl2 160.2(2)
C31 Ir1 C35 93.3(5)
C31 Ir1 C35A 91.6(5)
C31 Ir1 C36 78.4(4)
C31 Ir1 C36A 83.3(4)
C32 Ir1 Cl2 160.9(2)
C32 Ir1 C31 38.0(3)
C32 Ir1 C35 78.3(5)
C32 Ir1 C35A 83.9(4)
C32 Ir1 C36 86.4(4)
C32 Ir1 C36A 98.1(5)
C35 Ir1 Cl2 90.8(4)
C35 Ir1 C36 35.9(6)
C35 Ir1 C36A 47.1(6)
C35A Ir1 Cl2 88.4(4)
C35A Ir1 C35 11.8(6)
C35A Ir1 C36 24.8(5)
C35A Ir1 C36A 35.3(6)
C36 Ir1 Cl2 93.9(4)
C36A Ir1 Cl2 85.3(4)
C36A Ir1 C36 14.0(5)
O1 P1 Co3 115.35(18)
O2 P1 Co3 109.37(17)
O2 P1 O1 101.1(2)
O7 P1 Co3 115.91(16)
O7 P1 O1 105.0(2)
O7 P1 O2 109.0(2)
O3 P2 Co3 115.56(19)
O4 P2 Co3 107.01(16)
O4 P2 O3 100.6(2)
O8 P2 Co3 116.55(16)
O8 P2 O3 105.9(2)
O8 P2 O4 110.1(2)
O5 P3 Co3 113.07(18)
O6 P3 Co3 107.56(16)
O6 P3 O5 102.2(2)
O9 P3 Co3 117.47(14)
O9 P3 O5 105.7(2)
O9 P3 O6 109.8(2)
C41 P4 Re1 110.92(19)
C41 P4 C51 102.7(3)
C51 P4 Re1 117.53(18)
C61 P4 Re1 111.07(19)
C61 P4 C41 106.7(3)
C61 P4 C51 107.1(3)
C11 O1 P1 124.9(4)
C13 O2 P1 119.7(4)
C15 O3 P2 123.9(5)
C17 O4 P2 120.0(4)
C19 O5 P3 127.8(4)
C21 O6 P3 121.7(4)
P1 O7 Re1 133.4(2)
P2 O8 Re1 132.3(2)
P3 O9 Re1 129.6(2)
Re1 N1 Ir1 173.6(3)
C2 C1 Co3 70.0(4)
C2 C1 C5 109.6(7)
C5 C1 Co3 71.0(4)
C1 C2 Co3 72.0(4)
C1 C2 C3 107.9(7)
C3 C2 Co3 69.3(4)
C2 C3 Co3 70.4(4)
C2 C3 C4 106.4(7)
C4 C3 Co3 70.3(4)
C3 C4 Co3 69.1(4)
C5 C4 Co3 72.4(4)
C5 C4 C3 108.1(7)
C1 C5 Co3 69.9(4)
C4 C5 Co3 69.4(4)
C4 C5 C1 107.9(7)
O1 C11 C12 109.0(6)
C14 C13 O2 108.0(5)
O3 C15 C16 109.0(8)
O4 C17 C18 109.5(6)
O5 C19 C20 110.1(6)
O6 C21 C22 108.7(9)
C22A C21 O6 112.0(9)
C22A C21 C22 30.5(8)
C32 C31 Ir1 70.1(4)
C32 C31 C38 115.1(10)
C32 C31 C38A 132.4(9)
C38 C31 Ir1 112.6(8)
C38 C31 C38A 17.5(10)
C38A C31 Ir1 112.9(6)
C31 C32 Ir1 71.9(4)
C31 C32 C33 124.0(7)
C33 C32 Ir1 112.3(5)
C32 C33 C34A 111.8(9)
C34 C33 C32 118.7(9)
C34 C33 C34A 28.6(8)
C33 C34 C35 110.9(12)
C35A C34A C33 119.3(13)
C34 C35 Ir1 112.4(11)
C36 C35 Ir1 73.0(9)
C36 C35 C34 125.5(14)
C34A C35A Ir1 107.2(10)
C36A C35A Ir1 73.0(10)
C36A C35A C34A 125.3(18)
C35 C36 Ir1 71.1(9)
C35 C36 C37 124.5(14)
C37 C36 Ir1 111.9(9)
C35A C36A Ir1 71.7(10)
C35A C36A C37A 122.5(16)
C37A C36A Ir1 105.6(10)
C38 C37 C36 113.5(14)
C36A C37A C38A 121.3(13)
C37 C38 C31 122.2(15)
C37A C38A C31 112.7(11)
C42 C41 P4 118.9(4)
C46 C41 P4 122.0(5)
C46 C41 C42 119.0(6)
C43 C42 C41 119.5(6)
C44 C43 C42 120.3(7)
C45 C44 C43 120.8(7)
C44 C45 C46 120.5(6)
C45 C46 C41 119.9(6)
C52 C51 P4 118.4(4)
C52 C51 C56 119.7(5)
C56 C51 P4 121.9(4)
C51 C52 C53 120.2(6)
C54 C53 C52 119.4(6)
C53 C54 C55 120.5(6)
C56 C55 C54 120.2(6)
C55 C56 C51 119.9(5)
C62 C61 P4 122.9(5)
C62 C61 C66 119.5(5)
C66 C61 P4 117.7(5)
C63 C62 C61 121.1(7)
C62 C63 C64 119.3(8)
C63 C64 C65 121.4(6)
C64 C65 C66 118.6(7)
C61 C66 C65 120.1(7)
F1 P5 F2 175.8(4)
F1 P5 F3A 92.8(5)
F1 P5 F4 96.3(4)
F1 P5 F4A 89.0(5)
F1 P5 F5 94.7(5)
F1 P5 F5A 85.6(6)
F1 P5 F6 89.9(6)
F1 P5 F6A 84.7(4)
F2 P5 F3A 83.1(5)
F2 P5 F4A 89.3(6)
F2 P5 F5 89.4(4)
F2 P5 F6A 95.5(5)
F3 P5 F1 83.0(6)
F3 P5 F2 93.1(6)
F3 P5 F3A 32.1(6)
F3 P5 F4 78.7(7)
F3 P5 F4A 41.8(7)
F3 P5 F5 167.6(8)
F3 P5 F5A 112.0(9)
F3 P5 F6 94.0(9)
F3 P5 F6A 116.9(8)
F4 P5 F2 84.5(4)
F4 P5 F3A 107.9(6)
F4 P5 F4A 36.9(6)
F4 P5 F5 89.5(6)
F4 P5 F5A 36.6(6)
F4 P5 F6 169.7(7)
F4 P5 F6A 164.4(6)
F4A P5 F3A 72.2(7)
F5 P5 F3A 160.2(6)
F5 P5 F4A 126.2(8)
F5 P5 F6A 74.9(6)
F5A P5 F2 97.4(6)
F5A P5 F3A 143.5(8)
F5A P5 F4A 71.2(9)
F5A P5 F5 55.7(7)
F5A P5 F6 152.8(9)
F5A P5 F6A 128.4(8)
F6 P5 F2 88.6(6)
F6 P5 F3A 63.5(7)
F6 P5 F4A 135.6(9)
F6 P5 F5 98.2(7)
F6 P5 F6A 24.4(6)
F6A P5 F3A 87.6(6)
F6A P5 F4A 158.5(8)
Cl11 C1S Cl12 108.3(7)
Cl21 C1S Cl11 25.8(4)
Cl21 C1S Cl12 123.0(7)
Cl22 C1S Cl11 97.5(9)
Cl22 C1S Cl12 21.6(6)
Cl22 C1S Cl21 119.1(9)
Cl23 C1S Cl11 89.5(10)
Cl23 C1S Cl12 53.8(8)
Cl23 C1S Cl21 115.3(10)
Cl23 C1S Cl22 33.0(7)
Cl23 Cl22 C1S 70.8(12)
Cl22 Cl23 C1S 76.2(13)

loop_
_geom_bond_atom_site_label_1
_geom_bond_atom_site_label_2
_geom_bond_distance
Re1 Cl1 2.3151(12)
Re1 P4 2.4829(13)
Re1 O7 2.037(4)
Re1 O8 2.146(4)
Re1 O9 2.036(3)
Re1 N1 1.710(5)
Co3 P1 2.1490(17)
Co3 P2 2.1416(17)
Co3 P3 2.1606(16)
Co3 C1 2.081(7)
Co3 C2 2.056(6)
Co3 C3 2.042(7)
Co3 C4 2.058(7)
Co3 C5 2.096(6)
Ir1 Cl2 2.3410(18)
Ir1 N1 1.883(5)
Ir1 C31 2.123(6)
Ir1 C32 2.099(7)
Ir1 C35 2.211(18)
Ir1 C35A 2.204(17)
Ir1 C36 2.233(14)
Ir1 C36A 2.221(15)
P1 O1 1.581(4)
P1 O2 1.580(4)
P1 O7 1.539(4)
P2 O3 1.591(4)
P2 O4 1.581(4)
P2 O8 1.525(4)
P3 O5 1.579(4)
P3 O6 1.564(4)
P3 O9 1.540(4)
P4 C41 1.811(6)
P4 C51 1.823(5)
P4 C61 1.806(6)
O1 C11 1.461(8)
O2 C13 1.486(7)
O3 C15 1.421(9)
O4 C17 1.436(8)
O5 C19 1.419(8)
O6 C21 1.458(8)
C1 C2 1.345(11)
C1 C5 1.400(10)
C2 C3 1.413(12)
C3 C4 1.422(12)
C4 C5 1.357(12)
C11 C12 1.493(10)
C13 C14 1.484(9)
C15 C16 1.460(10)
C17 C18 1.493(9)
C19 C20 1.474(8)
C21 C22 1.509(14)
C21 C22A 1.440(13)
C31 C32 1.376(10)
C31 C38 1.487(19)
C31 C38A 1.521(12)
C32 C33 1.519(9)
C33 C34 1.416(13)
C33 C34A 1.533(11)
C34 C35 1.46(2)
C34A C35A 1.516(14)
C35 C36 1.37(2)
C35A C36A 1.34(2)
C36 C37 1.533(19)
C36A C37A 1.507(13)
C37 C38 1.34(2)
C37A C38A 1.512(13)
C41 C42 1.399(8)
C41 C46 1.392(8)
C42 C43 1.389(9)
C43 C44 1.369(10)
C44 C45 1.351(10)
C45 C46 1.387(10)
C51 C52 1.378(7)
C51 C56 1.390(8)
C52 C53 1.408(9)
C53 C54 1.367(10)
C54 C55 1.385(8)
C55 C56 1.383(7)
C61 C62 1.390(8)
C61 C66 1.397(8)
C62 C63 1.379(9)
C63 C64 1.380(11)
C64 C65 1.399(12)
C65 C66 1.403(9)
P5 F1 1.568(5)
P5 F2 1.586(5)
P5 F3 1.567(11)
P5 F3A 1.627(10)
P5 F4 1.568(8)
P5 F4A 1.621(11)
P5 F5 1.591(9)
P5 F5A 1.571(11)
P5 F6 1.581(11)
P5 F6A 1.614(9)
C1S Cl11 1.742(14)
C1S Cl12 1.812(10)
C1S Cl21 1.728(13)
C1S Cl22 1.678(14)
C1S Cl23 1.631(15)
Cl22 Cl23 0.940(19)
